data_4327996
loop_
_publ_author_name
'Siew-Peng Chia'
'Hui-Xian Yeong'
'Cheuk-Wai So'

_publ_section_title
;
 Reactivity of Digermylenes toward Potassium Graphite: Synthesis and
 Characterization of Germylidenide Anions
;
_journal_name_full 'Inorganic Chemistry'
_journal_page_first 1002
_journal_page_last 1010
_journal_paper_doi 10.1021/ic202138t
_journal_volume 51
_journal_year 2012
_chemical_formula_moiety 'C38 H55 Ge K N4'
_chemical_formula_sum 'C38 H55 Ge K N4'
_chemical_formula_weight 679.55
_chemical_name_systematic
; 
 ? 
;
_space_group_IT_number 14
_symmetry_cell_setting monoclinic
_symmetry_space_group_name_Hall '-P 2ybc'
_symmetry_space_group_name_H-M 'P 1 21/c 1'
_atom_sites_solution_hydrogens geom
_atom_sites_solution_primary direct
_atom_sites_solution_secondary difmap
_audit_creation_method SHELXL-97
_cell_angle_alpha 90.00
_cell_angle_beta 95.285(3)
_cell_angle_gamma 90.00
_cell_formula_units_Z 4
_cell_length_a 12.0702(6)
_cell_length_b 19.1886(10)
_cell_length_c 16.1095(7)
_cell_measurement_reflns_used 137
_cell_measurement_temperature 103(2)
_cell_measurement_theta_max 12.98
_cell_measurement_theta_min 2.45
_cell_volume 3715.3(3)
_computing_cell_refinement 'Bruker SAINT'
_computing_data_collection 'Bruker APEX2'
_computing_data_reduction 'Bruker SAINT'
_computing_molecular_graphics 'Bruker SHELXTL'
_computing_publication_material 'Bruker SHELXTL'
_computing_structure_refinement 'SHELXL-97 (Sheldrick, 2008)'
_computing_structure_solution 'SHELXS-97 (Sheldrick, 2008)'
_diffrn_ambient_temperature 103(2)
_diffrn_measured_fraction_theta_full 0.981
_diffrn_measured_fraction_theta_max 0.981
_diffrn_measurement_device_type 'Bruker APEX-II CCD'
_diffrn_measurement_method '\f and \w scans'
_diffrn_radiation_monochromator graphite
_diffrn_radiation_source 'fine-focus sealed tube'
_diffrn_radiation_type MoK\a
_diffrn_radiation_wavelength 0.71073
_diffrn_reflns_av_R_equivalents 0.0000
_diffrn_reflns_av_sigmaI/netI 0.2077
_diffrn_reflns_limit_h_max 17
_diffrn_reflns_limit_h_min -18
_diffrn_reflns_limit_k_max 28
_diffrn_reflns_limit_k_min 0
_diffrn_reflns_limit_l_max 23
_diffrn_reflns_limit_l_min 0
_diffrn_reflns_number 12818
_diffrn_reflns_theta_full 32.16
_diffrn_reflns_theta_max 32.16
_diffrn_reflns_theta_min 1.65
_exptl_absorpt_coefficient_mu 0.967
_exptl_absorpt_correction_T_max 0.8928
_exptl_absorpt_correction_T_min 0.6984
_exptl_absorpt_correction_type multi-scan
_exptl_absorpt_process_details twinabs
_exptl_crystal_colour black
_exptl_crystal_density_diffrn 1.215
_exptl_crystal_description block
_exptl_crystal_F_000 1448
_exptl_crystal_size_max 0.40
_exptl_crystal_size_mid 0.20
_exptl_crystal_size_min 0.12
_refine_diff_density_max 0.622
_refine_diff_density_min -0.798
_refine_diff_density_rms 0.160
_refine_ls_extinction_method none
_refine_ls_goodness_of_fit_ref 0.916
_refine_ls_hydrogen_treatment constr
_refine_ls_matrix_type full
_refine_ls_number_parameters 409
_refine_ls_number_reflns 12818
_refine_ls_number_restraints 0
_refine_ls_restrained_S_all 0.916
_refine_ls_R_factor_all 0.1812
_refine_ls_R_factor_gt 0.0749
_refine_ls_shift/su_max 0.001
_refine_ls_shift/su_mean 0.000
_refine_ls_structure_factor_coef Fsqd
_refine_ls_weighting_details 'calc w=1/[\s^2^(Fo^2^)+(0.0821P)^2^+0.0000P] where P=(Fo^2^+2Fc^2^)/3'
_refine_ls_weighting_scheme calc
_refine_ls_wR_factor_gt 0.1558
_refine_ls_wR_factor_ref 0.1866
_reflns_number_gt 5861
_reflns_number_total 12818
_reflns_threshold_expression >2sigma(I)
_cod_data_source_file ic202138t_si_002_5.cif
_cod_data_source_block scw428s_0m
_cod_database_code 4327996

loop_
_symmetry_equiv_pos_as_xyz
'x, y, z'
'-x, y+1/2, -z+1/2'
'-x, -y, -z'
'x, -y-1/2, z-1/2'

loop_
_atom_site_label
_atom_site_type_symbol
_atom_site_fract_x
_atom_site_fract_y
_atom_site_fract_z
_atom_site_U_iso_or_equiv
_atom_site_adp_type
_atom_site_occupancy
_atom_site_symmetry_multiplicity
_atom_site_calc_flag
_atom_site_refinement_flags
Ge1 Ge 0.27160(3) 0.15393(2) 0.26730(2) 0.01759(11) Uani 1 1 d .
K1 K 0.32299(7) 0.27830(4) 0.41222(5) 0.0252(2) Uani 1 1 d .
C1 C 0.3463(3) 0.14077(17) 0.1691(2) 0.0164(7) Uani 1 1 d .
C2 C 0.4465(3) 0.17086(18) 0.1456(2) 0.0178(8) Uani 1 1 d .
C3 C 0.4920(3) 0.15039(19) 0.0740(2) 0.0205(8) Uani 1 1 d .
H3 H 0.5595 0.1710 0.0602 0.025 Uiso 1 1 calc R
C4 C 0.4393(3) 0.0989(2) 0.0207(2) 0.0209(8) Uani 1 1 d .
H4 H 0.4721 0.0844 -0.0279 0.025 Uiso 1 1 calc R
C5 C 0.3407(3) 0.07027(19) 0.0397(2) 0.0204(8) Uani 1 1 d .
H5 H 0.3044 0.0369 0.0031 0.024 Uiso 1 1 calc R
C6 C 0.2920(3) 0.08959(18) 0.1130(2) 0.0147(7) Uani 1 1 d .
C7 C 0.1959(3) 0.06090(18) 0.1411(2) 0.0164(7) Uani 1 1 d .
H7 H 0.1516 0.0273 0.1101 0.020 Uiso 1 1 calc R
C8 C 0.0800(3) 0.05660(18) 0.2570(2) 0.0153(7) Uani 1 1 d .
C9 C 0.1014(3) 0.00449(18) 0.3177(2) 0.0178(8) Uani 1 1 d .
C10 C 0.2146(3) -0.02903(19) 0.3351(2) 0.0201(8) Uani 1 1 d .
H10 H 0.2634 -0.0105 0.2933 0.024 Uiso 1 1 calc R
C11 C 0.2085(4) -0.1083(2) 0.3243(3) 0.0300(10) Uani 1 1 d .
H11A H 0.1776 -0.1195 0.2675 0.045 Uiso 1 1 calc R
H11B H 0.1607 -0.1280 0.3643 0.045 Uiso 1 1 calc R
H11C H 0.2834 -0.1281 0.3342 0.045 Uiso 1 1 calc R
C12 C 0.2689(4) -0.0101(2) 0.4222(2) 0.0292(10) Uani 1 1 d .
H12A H 0.2202 -0.0247 0.4644 0.044 Uiso 1 1 calc R
H12B H 0.2805 0.0404 0.4258 0.044 Uiso 1 1 calc R
H12C H 0.3407 -0.0340 0.4320 0.044 Uiso 1 1 calc R
C13 C 0.0143(3) -0.01683(19) 0.3622(2) 0.0217(8) Uani 1 1 d .
H13 H 0.0277 -0.0509 0.4047 0.026 Uiso 1 1 calc R
C14 C -0.0909(3) 0.0102(2) 0.3463(2) 0.0234(9) Uani 1 1 d .
H14 H -0.1491 -0.0053 0.3777 0.028 Uiso 1 1 calc R
C15 C -0.1123(3) 0.0597(2) 0.2846(2) 0.0206(8) Uani 1 1 d .
H15 H -0.1856 0.0774 0.2732 0.025 Uiso 1 1 calc R
C16 C -0.0279(3) 0.08410(18) 0.2389(2) 0.0181(8) Uani 1 1 d .
C17 C -0.0540(3) 0.13723(19) 0.1696(2) 0.0212(8) Uani 1 1 d .
H17 H 0.0181 0.1583 0.1564 0.025 Uiso 1 1 calc R
C18 C -0.1050(4) 0.1006(2) 0.0909(2) 0.0312(10) Uani 1 1 d .
H18A H -0.1181 0.1347 0.0458 0.047 Uiso 1 1 calc R
H18B H -0.1757 0.0790 0.1021 0.047 Uiso 1 1 calc R
H18C H -0.0538 0.0645 0.0745 0.047 Uiso 1 1 calc R
C19 C -0.1297(4) 0.1964(2) 0.1921(3) 0.0349(11) Uani 1 1 d .
H19A H -0.0991 0.2180 0.2444 0.052 Uiso 1 1 calc R
H19B H -0.2040 0.1779 0.1988 0.052 Uiso 1 1 calc R
H19C H -0.1346 0.2313 0.1476 0.052 Uiso 1 1 calc R
C20 C 0.5071(3) 0.22335(19) 0.1974(2) 0.0195(8) Uani 1 1 d .
H20 H 0.5752 0.2403 0.1799 0.023 Uiso 1 1 calc R
C21 C 0.5473(3) 0.29614(19) 0.3100(2) 0.0176(8) Uani 1 1 d .
C22 C 0.6340(3) 0.26953(19) 0.3665(2) 0.0186(8) Uani 1 1 d .
C23 C 0.6471(3) 0.1915(2) 0.3808(2) 0.0219(8) Uani 1 1 d .
H23 H 0.6407 0.1683 0.3250 0.026 Uiso 1 1 calc R
C24 C 0.5536(4) 0.1627(2) 0.4299(3) 0.0318(10) Uani 1 1 d .
H24A H 0.4820 0.1680 0.3966 0.048 Uiso 1 1 calc R
H24B H 0.5521 0.1885 0.4823 0.048 Uiso 1 1 calc R
H24C H 0.5672 0.1132 0.4421 0.048 Uiso 1 1 calc R
C25 C 0.7603(3) 0.1711(2) 0.4259(3) 0.0290(10) Uani 1 1 d .
H25A H 0.7667 0.1903 0.4825 0.043 Uiso 1 1 calc R
H25B H 0.8202 0.1898 0.3952 0.043 Uiso 1 1 calc R
H25C H 0.7662 0.1202 0.4286 0.043 Uiso 1 1 calc R
C26 C 0.7033(3) 0.3175(2) 0.4098(2) 0.0207(8) Uani 1 1 d .
H26 H 0.7608 0.3012 0.4493 0.025 Uiso 1 1 calc R
C27 C 0.6904(3) 0.3886(2) 0.3966(2) 0.0215(8) Uani 1 1 d .
H27 H 0.7414 0.4203 0.4247 0.026 Uiso 1 1 calc R
C28 C 0.6038(3) 0.4135(2) 0.3428(2) 0.0208(8) Uani 1 1 d .
H28 H 0.5947 0.4623 0.3351 0.025 Uiso 1 1 calc R
C29 C 0.5296(3) 0.3679(2) 0.2998(2) 0.0189(8) Uani 1 1 d .
C30 C 0.4315(3) 0.3955(2) 0.2426(2) 0.0239(9) Uani 1 1 d .
H30 H 0.3739 0.3579 0.2367 0.029 Uiso 1 1 calc R
C31 C 0.4650(4) 0.4119(3) 0.1554(3) 0.0407(12) Uani 1 1 d .
H31A H 0.4952 0.3698 0.1313 0.061 Uiso 1 1 calc R
H31B H 0.5218 0.4486 0.1592 0.061 Uiso 1 1 calc R
H31C H 0.3996 0.4278 0.1199 0.061 Uiso 1 1 calc R
C32 C 0.3780(4) 0.4596(2) 0.2794(3) 0.0384(11) Uani 1 1 d .
H32A H 0.4310 0.4984 0.2826 0.058 Uiso 1 1 calc R
H32B H 0.3577 0.4486 0.3355 0.058 Uiso 1 1 calc R
H32C H 0.3111 0.4728 0.2437 0.058 Uiso 1 1 calc R
C33 C 0.0960(4) 0.1518(2) 0.4636(3) 0.0403(12) Uani 1 1 d .
H33A H 0.0300 0.1421 0.4928 0.060 Uiso 1 1 calc R
H33B H 0.1506 0.1144 0.4751 0.060 Uiso 1 1 calc R
H33C H 0.0747 0.1542 0.4035 0.060 Uiso 1 1 calc R
C34 C 0.1798(5) 0.2107(3) 0.5816(3) 0.0649(18) Uani 1 1 d .
H34A H 0.1159 0.1972 0.6114 0.097 Uiso 1 1 calc R
H34B H 0.2093 0.2554 0.6033 0.097 Uiso 1 1 calc R
H34C H 0.2378 0.1750 0.5897 0.097 Uiso 1 1 calc R
C35 C 0.0577(4) 0.2730(2) 0.4845(3) 0.0391(11) Uani 1 1 d .
H35A H 0.0838 0.3134 0.5191 0.047 Uiso 1 1 calc R
H35B H -0.0109 0.2550 0.5063 0.047 Uiso 1 1 calc R
C36 C 0.0314(4) 0.2962(2) 0.3967(3) 0.0370(11) Uani 1 1 d .
H36A H 0.0251 0.2547 0.3601 0.044 Uiso 1 1 calc R
H36B H -0.0418 0.3199 0.3919 0.044 Uiso 1 1 calc R
C37 C 0.1067(4) 0.3405(2) 0.2756(3) 0.0352(10) Uani 1 1 d .
H37A H 0.0311 0.3530 0.2531 0.053 Uiso 1 1 calc R
H37B H 0.1239 0.2932 0.2581 0.053 Uiso 1 1 calc R
H37C H 0.1599 0.3733 0.2547 0.053 Uiso 1 1 calc R
C38 C 0.0951(4) 0.4157(2) 0.3923(3) 0.0332(10) Uani 1 1 d .
H38A H 0.0974 0.4181 0.4532 0.050 Uiso 1 1 calc R
H38B H 0.0220 0.4311 0.3676 0.050 Uiso 1 1 calc R
H38C H 0.1529 0.4460 0.3731 0.050 Uiso 1 1 calc R
N1 N 0.1709(2) 0.08509(15) 0.21658(17) 0.0150(6) Uani 1 1 d .
N2 N 0.4743(3) 0.24805(16) 0.26485(18) 0.0186(7) Uani 1 1 d .
N3 N 0.1445(3) 0.21767(17) 0.49219(19) 0.0264(8) Uani 1 1 d .
N4 N 0.1146(3) 0.34378(17) 0.3669(2) 0.0251(7) Uani 1 1 d .

loop_
_atom_site_aniso_label
_atom_site_aniso_U_11
_atom_site_aniso_U_22
_atom_site_aniso_U_33
_atom_site_aniso_U_23
_atom_site_aniso_U_13
_atom_site_aniso_U_12
Ge1 0.0211(2) 0.0162(2) 0.01616(19) -0.00299(17) 0.00520(14) -0.00411(18)
K1 0.0241(4) 0.0221(5) 0.0295(5) -0.0058(4) 0.0022(4) 0.0005(4)
C1 0.0209(18) 0.0102(18) 0.0179(18) 0.0037(13) 0.0012(14) -0.0006(14)
C2 0.0191(18) 0.0169(19) 0.0173(18) 0.0001(14) 0.0002(14) -0.0024(15)
C3 0.0220(19) 0.0189(19) 0.0212(18) 0.0037(16) 0.0059(15) -0.0027(17)
C4 0.026(2) 0.023(2) 0.0150(18) -0.0009(15) 0.0062(15) -0.0002(17)
C5 0.029(2) 0.0172(19) 0.0152(18) -0.0014(14) 0.0018(15) 0.0033(16)
C6 0.0216(19) 0.0103(17) 0.0122(16) 0.0016(13) 0.0024(14) 0.0024(14)
C7 0.0189(18) 0.0132(18) 0.0166(17) 0.0003(14) -0.0004(14) -0.0016(15)
C8 0.0190(19) 0.0122(17) 0.0149(17) -0.0028(13) 0.0031(14) -0.0028(14)
C9 0.025(2) 0.0127(18) 0.0169(18) -0.0012(14) 0.0053(15) 0.0016(15)
C10 0.022(2) 0.0180(19) 0.0205(19) 0.0030(15) 0.0032(15) 0.0026(16)
C11 0.030(2) 0.018(2) 0.042(3) 0.0008(18) 0.0061(19) 0.0005(18)
C12 0.033(2) 0.031(2) 0.023(2) 0.0008(17) -0.0033(18) 0.0048(19)
C13 0.031(2) 0.0175(19) 0.0176(18) 0.0013(15) 0.0054(16) -0.0023(17)
C14 0.030(2) 0.021(2) 0.021(2) 0.0000(16) 0.0121(17) -0.0075(17)
C15 0.0172(19) 0.021(2) 0.024(2) 0.0001(16) 0.0056(15) -0.0015(16)
C16 0.027(2) 0.0117(18) 0.0162(18) -0.0031(14) 0.0034(15) -0.0046(15)
C17 0.021(2) 0.018(2) 0.025(2) 0.0071(15) 0.0040(16) 0.0008(16)
C18 0.039(3) 0.026(2) 0.028(2) 0.0095(18) -0.0048(19) -0.001(2)
C19 0.038(3) 0.023(2) 0.042(3) 0.0069(19) -0.003(2) 0.005(2)
C20 0.0176(18) 0.020(2) 0.0216(19) 0.0031(15) 0.0046(15) -0.0050(16)
C21 0.0162(18) 0.020(2) 0.0174(18) -0.0002(15) 0.0052(14) -0.0054(15)
C22 0.0226(19) 0.020(2) 0.0142(17) 0.0026(15) 0.0059(15) 0.0011(16)
C23 0.028(2) 0.019(2) 0.0190(19) -0.0013(15) 0.0037(16) 0.0006(17)
C24 0.030(2) 0.027(2) 0.039(2) 0.0100(19) 0.0060(19) -0.0008(19)
C25 0.030(2) 0.027(2) 0.030(2) 0.0042(17) 0.0028(18) 0.0057(18)
C26 0.0175(18) 0.024(2) 0.0204(18) -0.0007(16) 0.0004(15) -0.0007(16)
C27 0.023(2) 0.019(2) 0.0232(19) -0.0013(16) 0.0023(16) -0.0045(16)
C28 0.027(2) 0.017(2) 0.0189(19) 0.0006(15) 0.0075(16) -0.0037(16)
C29 0.0208(19) 0.021(2) 0.0158(18) -0.0023(14) 0.0064(15) -0.0017(15)
C30 0.023(2) 0.020(2) 0.028(2) 0.0040(16) 0.0000(16) -0.0016(17)
C31 0.030(3) 0.055(3) 0.035(3) 0.015(2) -0.003(2) 0.005(2)
C32 0.037(3) 0.031(3) 0.046(3) 0.000(2) -0.003(2) 0.012(2)
C33 0.059(3) 0.026(2) 0.038(3) -0.005(2) 0.016(2) -0.006(2)
C34 0.087(5) 0.076(5) 0.029(3) -0.002(3) -0.008(3) -0.023(4)
C35 0.042(3) 0.032(3) 0.046(3) -0.008(2) 0.016(2) -0.001(2)
C36 0.026(2) 0.033(3) 0.052(3) 0.012(2) 0.003(2) 0.001(2)
C37 0.037(3) 0.033(3) 0.035(2) 0.002(2) -0.002(2) 0.001(2)
C38 0.035(3) 0.023(2) 0.042(3) 0.0033(19) 0.004(2) 0.003(2)
N1 0.0188(16) 0.0122(15) 0.0143(14) -0.0006(11) 0.0032(12) -0.0004(12)
N2 0.0188(16) 0.0159(16) 0.0210(16) 0.0012(13) 0.0019(13) -0.0038(13)
N3 0.038(2) 0.0205(18) 0.0201(17) -0.0022(14) -0.0009(15) -0.0052(16)
N4 0.0271(18) 0.0180(17) 0.0310(18) 0.0024(15) 0.0075(14) 0.0013(15)

loop_
_atom_type_symbol
_atom_type_description
_atom_type_scat_dispersion_real
_atom_type_scat_dispersion_imag
_atom_type_scat_source
C C 0.0033 0.0016 'International Tables Vol C Tables 4.2.6.8 and 6.1.1.4'
H H 0.0000 0.0000 'International Tables Vol C Tables 4.2.6.8 and 6.1.1.4'
N N 0.0061 0.0033 'International Tables Vol C Tables 4.2.6.8 and 6.1.1.4'
K K 0.2009 0.2494 'International Tables Vol C Tables 4.2.6.8 and 6.1.1.4'
Ge Ge 0.1547 1.8001 'International Tables Vol C Tables 4.2.6.8 and 6.1.1.4'

loop_
_geom_angle_atom_site_label_1
_geom_angle_atom_site_label_2
_geom_angle_atom_site_label_3
_geom_angle
_geom_angle_site_symmetry_1
_geom_angle_site_symmetry_3
C1 Ge1 N1 83.43(13) . .
C1 Ge1 K1 126.84(11) . .
N1 Ge1 K1 148.44(9) . .
N4 K1 N3 67.05(10) . .
N4 K1 N2 116.37(9) . .
N3 K1 N2 140.46(9) . .
N4 K1 C4 98.54(10) . 4_566
N3 K1 C4 111.52(9) . 4_566
N2 K1 C4 106.89(9) . 4_566
N4 K1 Ge1 91.91(7) . .
N3 K1 Ge1 85.72(7) . .
N2 K1 Ge1 55.45(6) . .
C4 K1 Ge1 162.27(7) 4_566 .
N4 K1 C3 117.82(9) . 4_566
N3 K1 C3 103.85(9) . 4_566
N2 K1 C3 107.27(8) . 4_566
C4 K1 C3 24.37(9) 4_566 4_566
Ge1 K1 C3 150.24(7) . 4_566
C2 C1 C6 117.2(3) . .
C2 C1 Ge1 130.2(3) . .
C6 C1 Ge1 112.6(2) . .
C3 C2 C1 121.3(3) . .
C3 C2 C20 117.2(3) . .
C1 C2 C20 121.4(3) . .
C2 C3 C4 120.9(3) . .
C2 C3 K1 105.4(2) . 4_565
C4 C3 K1 67.5(2) . 4_565
C2 C3 H3 119.6 . .
C4 C3 H3 119.6 . .
K1 C3 H3 96.8 4_565 .
C5 C4 C3 119.5(3) . .
C5 C4 K1 94.1(2) . 4_565
C3 C4 K1 88.1(2) . 4_565
C5 C4 H4 120.2 . .
C3 C4 H4 120.2 . .
K1 C4 H4 87.8 4_565 .
C4 C5 C6 121.2(3) . .
C4 C5 H5 119.4 . .
C6 C5 H5 119.4 . .
C7 C6 C5 126.0(3) . .
C7 C6 C1 114.0(3) . .
C5 C6 C1 119.9(3) . .
N1 C7 C6 114.5(3) . .
N1 C7 H7 122.8 . .
C6 C7 H7 122.8 . .
C9 C8 C16 121.1(3) . .
C9 C8 N1 119.2(3) . .
C16 C8 N1 119.6(3) . .
C13 C9 C8 118.0(3) . .
C13 C9 C10 119.6(3) . .
C8 C9 C10 122.4(3) . .
C9 C10 C11 111.6(3) . .
C9 C10 C12 111.7(3) . .
C11 C10 C12 110.5(3) . .
C9 C10 H10 107.6 . .
C11 C10 H10 107.6 . .
C12 C10 H10 107.6 . .
C10 C11 H11A 109.5 . .
C10 C11 H11B 109.5 . .
H11A C11 H11B 109.5 . .
C10 C11 H11C 109.5 . .
H11A C11 H11C 109.5 . .
H11B C11 H11C 109.5 . .
C10 C12 H12A 109.5 . .
C10 C12 H12B 109.5 . .
H12A C12 H12B 109.5 . .
C10 C12 H12C 109.5 . .
H12A C12 H12C 109.5 . .
H12B C12 H12C 109.5 . .
C14 C13 C9 121.6(4) . .
C14 C13 H13 119.2 . .
C9 C13 H13 119.2 . .
C13 C14 C15 120.1(4) . .
C13 C14 H14 119.9 . .
C15 C14 H14 119.9 . .
C14 C15 C16 121.0(4) . .
C14 C15 H15 119.5 . .
C16 C15 H15 119.5 . .
C15 C16 C8 118.1(3) . .
C15 C16 C17 120.1(3) . .
C8 C16 C17 121.7(3) . .
C19 C17 C16 114.4(3) . .
C19 C17 C18 109.6(3) . .
C16 C17 C18 109.9(3) . .
C19 C17 H17 107.6 . .
C16 C17 H17 107.6 . .
C18 C17 H17 107.6 . .
C17 C18 H18A 109.5 . .
C17 C18 H18B 109.5 . .
H18A C18 H18B 109.5 . .
C17 C18 H18C 109.5 . .
H18A C18 H18C 109.5 . .
H18B C18 H18C 109.5 . .
C17 C19 H19A 109.5 . .
C17 C19 H19B 109.5 . .
H19A C19 H19B 109.5 . .
C17 C19 H19C 109.5 . .
H19A C19 H19C 109.5 . .
H19B C19 H19C 109.5 . .
N2 C20 C2 124.2(3) . .
N2 C20 H20 117.9 . .
C2 C20 H20 117.9 . .
C29 C21 C22 121.7(3) . .
C29 C21 N2 119.7(3) . .
C22 C21 N2 118.6(3) . .
C26 C22 C21 117.3(3) . .
C26 C22 C23 121.8(3) . .
C21 C22 C23 120.8(3) . .
C22 C23 C25 113.5(3) . .
C22 C23 C24 111.1(3) . .
C25 C23 C24 109.1(3) . .
C22 C23 H23 107.6 . .
C25 C23 H23 107.6 . .
C24 C23 H23 107.6 . .
C23 C24 H24A 109.5 . .
C23 C24 H24B 109.5 . .
H24A C24 H24B 109.5 . .
C23 C24 H24C 109.5 . .
H24A C24 H24C 109.5 . .
H24B C24 H24C 109.5 . .
C23 C25 H25A 109.5 . .
C23 C25 H25B 109.5 . .
H25A C25 H25B 109.5 . .
C23 C25 H25C 109.5 . .
H25A C25 H25C 109.5 . .
H25B C25 H25C 109.5 . .
C22 C26 C27 121.4(4) . .
C22 C26 H26 119.3 . .
C27 C26 H26 119.3 . .
C28 C27 C26 120.2(4) . .
C28 C27 H27 119.9 . .
C26 C27 H27 119.9 . .
C27 C28 C29 120.7(4) . .
C27 C28 H28 119.6 . .
C29 C28 H28 119.6 . .
C28 C29 C21 118.4(3) . .
C28 C29 C30 120.7(3) . .
C21 C29 C30 120.9(3) . .
C29 C30 C31 111.7(3) . .
C29 C30 C32 112.1(3) . .
C31 C30 C32 110.3(3) . .
C29 C30 H30 107.5 . .
C31 C30 H30 107.5 . .
C32 C30 H30 107.5 . .
C30 C31 H31A 109.5 . .
C30 C31 H31B 109.5 . .
H31A C31 H31B 109.5 . .
C30 C31 H31C 109.5 . .
H31A C31 H31C 109.5 . .
H31B C31 H31C 109.5 . .
C30 C32 H32A 109.5 . .
C30 C32 H32B 109.5 . .
H32A C32 H32B 109.5 . .
C30 C32 H32C 109.5 . .
H32A C32 H32C 109.5 . .
H32B C32 H32C 109.5 . .
N3 C33 H33A 109.5 . .
N3 C33 H33B 109.5 . .
H33A C33 H33B 109.5 . .
N3 C33 H33C 109.5 . .
H33A C33 H33C 109.5 . .
H33B C33 H33C 109.5 . .
N3 C34 H34A 109.5 . .
N3 C34 H34B 109.5 . .
H34A C34 H34B 109.5 . .
N3 C34 H34C 109.5 . .
H34A C34 H34C 109.5 . .
H34B C34 H34C 109.5 . .
N3 C35 C36 112.3(4) . .
N3 C35 H35A 109.1 . .
C36 C35 H35A 109.1 . .
N3 C35 H35B 109.1 . .
C36 C35 H35B 109.1 . .
H35A C35 H35B 107.9 . .
N4 C36 C35 113.8(4) . .
N4 C36 H36A 108.8 . .
C35 C36 H36A 108.8 . .
N4 C36 H36B 108.8 . .
C35 C36 H36B 108.8 . .
H36A C36 H36B 107.7 . .
N4 C37 H37A 109.5 . .
N4 C37 H37B 109.5 . .
H37A C37 H37B 109.5 . .
N4 C37 H37C 109.5 . .
H37A C37 H37C 109.5 . .
H37B C37 H37C 109.5 . .
N4 C38 H38A 109.5 . .
N4 C38 H38B 109.5 . .
H38A C38 H38B 109.5 . .
N4 C38 H38C 109.5 . .
H38A C38 H38C 109.5 . .
H38B C38 H38C 109.5 . .
C7 N1 C8 121.1(3) . .
C7 N1 Ge1 115.5(2) . .
C8 N1 Ge1 123.3(2) . .
C20 N2 C21 116.5(3) . .
C20 N2 K1 160.8(2) . .
C21 N2 K1 82.65(19) . .
C33 N3 C34 107.7(4) . .
C33 N3 C35 109.6(4) . .
C34 N3 C35 106.5(4) . .
C33 N3 K1 120.7(3) . .
C34 N3 K1 108.4(3) . .
C35 N3 K1 103.1(2) . .
C38 N4 C37 108.8(3) . .
C38 N4 C36 111.2(3) . .
C37 N4 C36 108.5(3) . .
C38 N4 K1 120.4(2) . .
C37 N4 K1 102.3(2) . .
C36 N4 K1 104.9(2) . .

loop_
_geom_bond_atom_site_label_1
_geom_bond_atom_site_label_2
_geom_bond_distance
_geom_bond_site_symmetry_2
Ge1 C1 1.909(4) .
Ge1 N1 1.925(3) .
Ge1 K1 3.3560(9) .
K1 N4 2.845(3) .
K1 N3 2.858(3) .
K1 N2 3.179(3) .
K1 C4 3.182(4) 4_566
K1 C3 3.442(4) 4_566
C1 C2 1.423(5) .
C1 C6 1.450(5) .
C2 C3 1.379(5) .
C2 C20 1.460(5) .
C3 C4 1.421(5) .
C3 K1 3.442(4) 4_565
C3 H3 0.9500 .
C4 C5 1.371(5) .
C4 K1 3.182(4) 4_565
C4 H4 0.9500 .
C5 C6 1.417(5) .
C5 H5 0.9500 .
C6 C7 1.396(5) .
C7 N1 1.361(4) .
C7 H7 0.9500 .
C8 C9 1.406(5) .
C8 C16 1.411(5) .
C8 N1 1.435(4) .
C9 C13 1.388(5) .
C9 C10 1.513(5) .
C10 C11 1.532(5) .
C10 C12 1.537(5) .
C10 H10 1.0000 .
C11 H11A 0.9800 .
C11 H11B 0.9800 .
C11 H11C 0.9800 .
C12 H12A 0.9800 .
C12 H12B 0.9800 .
C12 H12C 0.9800 .
C13 C14 1.373(5) .
C13 H13 0.9500 .
C14 C15 1.383(5) .
C14 H14 0.9500 .
C15 C16 1.391(5) .
C15 H15 0.9500 .
C16 C17 1.523(5) .
C17 C19 1.522(5) .
C17 C18 1.529(5) .
C17 H17 1.0000 .
C18 H18A 0.9800 .
C18 H18B 0.9800 .
C18 H18C 0.9800 .
C19 H19A 0.9800 .
C19 H19B 0.9800 .
C19 H19C 0.9800 .
C20 N2 1.281(4) .
C20 H20 0.9500 .
C21 C29 1.400(5) .
C21 C22 1.417(5) .
C21 N2 1.428(5) .
C22 C26 1.387(5) .
C22 C23 1.521(5) .
C23 C25 1.538(5) .
C23 C24 1.539(5) .
C23 H23 1.0000 .
C24 H24A 0.9800 .
C24 H24B 0.9800 .
C24 H24C 0.9800 .
C25 H25A 0.9800 .
C25 H25B 0.9800 .
C25 H25C 0.9800 .
C26 C27 1.388(5) .
C26 H26 0.9500 .
C27 C28 1.381(5) .
C27 H27 0.9500 .
C28 C29 1.390(5) .
C28 H28 0.9500 .
C29 C30 1.527(5) .
C30 C31 1.530(5) .
C30 C32 1.534(6) .
C30 H30 1.0000 .
C31 H31A 0.9800 .
C31 H31B 0.9800 .
C31 H31C 0.9800 .
C32 H32A 0.9800 .
C32 H32B 0.9800 .
C32 H32C 0.9800 .
C33 N3 1.451(5) .
C33 H33A 0.9800 .
C33 H33B 0.9800 .
C33 H33C 0.9800 .
C34 N3 1.470(5) .
C34 H34A 0.9800 .
C34 H34B 0.9800 .
C34 H34C 0.9800 .
C35 N3 1.488(5) .
C35 C36 1.490(6) .
C35 H35A 0.9900 .
C35 H35B 0.9900 .
C36 N4 1.470(5) .
C36 H36A 0.9900 .
C36 H36B 0.9900 .
C37 N4 1.466(5) .
C37 H37A 0.9800 .
C37 H37B 0.9800 .
C37 H37C 0.9800 .
C38 N4 1.465(5) .
C38 H38A 0.9800 .
C38 H38B 0.9800 .
C38 H38C 0.9800 .
